data_4024725
loop_
_publ_author_name
'Yunhui Lang'
'Fabio E. S. Souza'
'Xinshe Xu'
'Nicholas J. Taylor'
'Abdeljalil Assoud'
'Russell Rodrigo'

_publ_section_title
;
Pentacyclic Furanosteroids: The Synthesis of Potential Kinase Inhibitors
Related to Viridin and Wortmannolone
;
_journal_name_full 'Journal of Organic Chemistry'
_journal_page_first 5429
_journal_page_last 5439
_journal_paper_doi 10.1021/jo900922q
_journal_volume 74
_journal_year 2009
_chemical_formula_sum 'C19 H12 O5'
_chemical_formula_weight 320.29
_chemical_name_systematic
; 
 ? 
;
_space_group_IT_number 2
_symmetry_cell_setting triclinic
_symmetry_space_group_name_Hall '-P 1'
_symmetry_space_group_name_H-M 'P -1'
_atom_sites_solution_hydrogens geom
_atom_sites_solution_primary direct
_atom_sites_solution_secondary difmap
_audit_creation_method SHELXL-97
_cell_angle_alpha 105.303(6)
_cell_angle_beta 92.306(6)
_cell_angle_gamma 101.349(5)
_cell_formula_units_Z 2
_cell_length_a 7.7207(18)
_cell_length_b 9.454(2)
_cell_length_c 10.226(2)
_cell_measurement_reflns_used 1746
_cell_measurement_temperature 295(2)
_cell_measurement_theta_max 27.90
_cell_measurement_theta_min 2.29
_cell_volume 702.5(3)
_computing_cell_refinement SAINT
_computing_data_collection SMART
_computing_data_reduction SAINT
_computing_molecular_graphics SHELXTL
_computing_publication_material SHELXTL
_computing_structure_refinement SHELXTL
_computing_structure_solution SHELXTL
_diffrn_ambient_temperature 295(2)
_diffrn_measured_fraction_theta_full 0.971
_diffrn_measured_fraction_theta_max 0.971
_diffrn_measurement_device_type 'Bruker APEX'
_diffrn_measurement_method Omega
_diffrn_radiation_monochromator graphite
_diffrn_radiation_source 'fine-focus sealed tube'
_diffrn_radiation_type MoK\a
_diffrn_radiation_wavelength 0.71073
_diffrn_reflns_av_R_equivalents 0.0339
_diffrn_reflns_av_sigmaI/netI 0.0631
_diffrn_reflns_limit_h_max 9
_diffrn_reflns_limit_h_min -9
_diffrn_reflns_limit_k_max 11
_diffrn_reflns_limit_k_min -11
_diffrn_reflns_limit_l_max 12
_diffrn_reflns_limit_l_min -12
_diffrn_reflns_number 4314
_diffrn_reflns_theta_full 26.36
_diffrn_reflns_theta_max 26.36
_diffrn_reflns_theta_min 2.07
_exptl_absorpt_coefficient_mu 0.111
_exptl_absorpt_correction_type none
_exptl_crystal_colour Colourless
_exptl_crystal_density_diffrn 1.514
_exptl_crystal_density_method 'not measured'
_exptl_crystal_description 'Needle fragment'
_exptl_crystal_F_000 332
_exptl_crystal_size_max 0.19
_exptl_crystal_size_mid 0.13
_exptl_crystal_size_min 0.08
_refine_diff_density_max 0.193
_refine_diff_density_min -0.180
_refine_diff_density_rms 0.037
_refine_ls_extinction_coef 0.0309(14)
_refine_ls_extinction_expression Fc^*^=kFc[1+0.001xFc^2^\l^3^/sin(2\q)]^-1/4^
_refine_ls_extinction_method SHELXL
_refine_ls_goodness_of_fit_ref 1.390
_refine_ls_hydrogen_treatment constr
_refine_ls_matrix_type full
_refine_ls_number_parameters 219
_refine_ls_number_reflns 2795
_refine_ls_number_restraints 0
_refine_ls_restrained_S_all 1.390
_refine_ls_R_factor_all 0.0926
_refine_ls_R_factor_gt 0.0583
_refine_ls_shift/su_max 0.001
_refine_ls_shift/su_mean 0.000
_refine_ls_structure_factor_coef Fsqd
_refine_ls_weighting_details 'calc w=1/[\s^2^(Fo^2^)+(0.0010P)^2^+0.0000P] where P=(Fo^2^+2Fc^2^)/3'
_refine_ls_weighting_scheme calc
_refine_ls_wR_factor_gt 0.0683
_refine_ls_wR_factor_ref 0.0719
_reflns_number_gt 1789
_reflns_number_total 2795
_reflns_threshold_expression >2sigma(I)
_cod_data_source_file jo900922q_si_009.cif
_cod_data_source_block rr1340m
_cod_depositor_comments
;
The following automatic conversions were performed:
'_symmetry_cell_setting' value 'Triclinic' changed to 'triclinic'
according to '/home/saulius/struct/CIF-dictionaries/cif_core.dic'
dictionary named 'cif_core.dic' version 2.4.1 from
2010-06-29.

'_exptl_absorpt_correction_type' value 'None' changed to
'none' according to '/home/saulius/struct/CIF-dictionaries/cif_core.dic'
dictionary named 'cif_core.dic' version 2.4.1 from 2010-06-29.

Automatic conversion script
Id: cif_fix_enum 1527 2010-12-29 10:47:43Z saulius 
;
_cod_original_sg_symbol_H-M P-1
_cod_database_code 4024725

loop_
_symmetry_equiv_pos_as_xyz
'x, y, z'
'-x, -y, -z'

loop_
_atom_site_label
_atom_site_type_symbol
_atom_site_fract_x
_atom_site_fract_y
_atom_site_fract_z
_atom_site_U_iso_or_equiv
_atom_site_adp_type
_atom_site_occupancy
_atom_site_symmetry_multiplicity
_atom_site_calc_flag
_atom_site_refinement_flags
_atom_site_disorder_assembly
_atom_site_disorder_group
C1 C 0.1348(3) 0.4213(3) 0.1175(2) 0.0460(6) Uani 1 1 d . . .
H1 H 0.0272 0.4583 0.1419 0.055 Uiso 1 1 calc R . .
C2 C 0.1053(3) 0.2653(3) 0.0267(2) 0.0522(7) Uani 1 1 d . . .
H2 H -0.0185 0.2121 -0.0012 0.063 Uiso 1 1 calc R . .
C3 C 0.2395(3) 0.1699(3) 0.0242(3) 0.0535(7) Uani 1 1 d . . .
C3A C 0.4108(3) 0.2530(3) 0.0910(2) 0.0469(6) Uani 1 1 d . . .
C4 C 0.5781(3) 0.2239(3) 0.0808(3) 0.0559(7) Uani 1 1 d . . .
H4 H 0.6040 0.1342 0.0311 0.067 Uiso 1 1 calc R . .
O5 O 0.6997(2) 0.3461(2) 0.15448(19) 0.0633(5) Uani 1 1 d . . .
C5A C 0.6069(3) 0.4560(3) 0.2108(3) 0.0519(7) Uani 1 1 d . . .
C6 C 0.6852(3) 0.6076(3) 0.2820(2) 0.0485(7) Uani 1 1 d . . .
C6A C 0.5544(3) 0.7090(3) 0.2860(2) 0.0419(6) Uani 1 1 d . . .
C6B C 0.6182(3) 0.8653(3) 0.3217(2) 0.0448(6) Uani 1 1 d . . .
C7 C 0.8065(3) 0.9546(3) 0.3648(3) 0.0602(8) Uani 1 1 d . . .
H7X H 0.8849 0.9222 0.2966 0.072 Uiso 1 1 calc R . .
H7Y H 0.8503 0.9433 0.4509 0.072 Uiso 1 1 calc R . .
C8 C 0.7937(3) 1.1186(3) 0.3787(3) 0.0687(8) Uani 1 1 d . . .
H8X H 0.8516 1.1836 0.4657 0.082 Uiso 1 1 calc R . .
H8Y H 0.8499 1.1537 0.3065 0.082 Uiso 1 1 calc R . .
C9 C 0.5976(4) 1.1186(3) 0.3683(2) 0.0559(7) Uani 1 1 d . . .
C9A C 0.5020(3) 0.9594(3) 0.3222(2) 0.0458(6) Uani 1 1 d . . .
C10 C 0.3217(3) 0.9042(3) 0.2881(2) 0.0517(7) Uani 1 1 d . . .
H10 H 0.2453 0.9689 0.2880 0.062 Uiso 1 1 calc R . .
C11 C 0.2575(3) 0.7508(3) 0.2543(2) 0.0484(7) Uani 1 1 d . . .
H11 H 0.1361 0.7124 0.2329 0.058 Uiso 1 1 calc R . .
C11A C 0.3707(3) 0.6526(2) 0.2517(2) 0.0398(6) Uani 1 1 d . . .
C11B C 0.2932(3) 0.4847(2) 0.2227(2) 0.0392(6) Uani 1 1 d . . .
C11C C 0.4336(3) 0.4017(3) 0.1760(2) 0.0426(6) Uani 1 1 d . . .
O12 O 0.1665(2) 0.39559(19) -0.02273(17) 0.0617(5) Uani 1 1 d . . .
O13 O 0.1998(2) 0.0352(2) -0.0331(2) 0.0767(6) Uani 1 1 d . . .
O14 O 0.8399(2) 0.6546(2) 0.32933(17) 0.0686(6) Uani 1 1 d . . .
O15 O 0.5311(3) 1.2268(2) 0.39373(18) 0.0764(6) Uani 1 1 d . . .
C16 C 0.2292(3) 0.4536(3) 0.3563(2) 0.0578(7) Uani 1 1 d . . .
H16X H 0.1951 0.3472 0.3434 0.087 Uiso 1 1 calc R . .
H16Y H 0.1292 0.4982 0.3799 0.087 Uiso 1 1 calc R . .
H16Z H 0.3236 0.4962 0.4284 0.087 Uiso 1 1 calc R . .

loop_
_atom_site_aniso_label
_atom_site_aniso_U_11
_atom_site_aniso_U_22
_atom_site_aniso_U_33
_atom_site_aniso_U_23
_atom_site_aniso_U_13
_atom_site_aniso_U_12
C1 0.0363(14) 0.0480(17) 0.0558(17) 0.0145(13) 0.0089(13) 0.0133(13)
C2 0.0379(15) 0.0448(17) 0.0726(19) 0.0162(15) 0.0027(14) 0.0065(13)
C3 0.0551(18) 0.0472(17) 0.0616(18) 0.0161(15) 0.0154(15) 0.0152(16)
C3A 0.0396(15) 0.0473(17) 0.0615(17) 0.0194(14) 0.0124(14) 0.0198(14)
C4 0.0571(18) 0.0390(16) 0.0713(19) 0.0134(15) 0.0119(16) 0.0108(15)
O5 0.0409(10) 0.0664(13) 0.0936(15) 0.0291(11) 0.0184(10) 0.0251(10)
C5A 0.0388(15) 0.0561(18) 0.0712(19) 0.0254(15) 0.0152(15) 0.0216(15)
C6 0.0376(16) 0.0620(19) 0.0483(16) 0.0198(14) 0.0069(14) 0.0099(15)
C6A 0.0313(13) 0.0502(17) 0.0448(15) 0.0137(13) 0.0053(12) 0.0090(13)
C6B 0.0364(15) 0.0550(17) 0.0393(15) 0.0128(13) 0.0024(12) 0.0021(14)
C7 0.0449(16) 0.066(2) 0.0601(18) 0.0117(15) -0.0041(14) -0.0009(15)
C8 0.0632(19) 0.063(2) 0.0642(19) 0.0147(16) -0.0085(16) -0.0147(16)
C9 0.073(2) 0.0513(19) 0.0422(16) 0.0127(14) 0.0056(15) 0.0105(17)
C9A 0.0449(16) 0.0451(17) 0.0457(15) 0.0125(13) 0.0053(13) 0.0053(14)
C10 0.0498(17) 0.0498(17) 0.0583(17) 0.0138(14) 0.0067(14) 0.0190(15)
C11 0.0332(14) 0.0498(17) 0.0602(17) 0.0118(14) 0.0021(13) 0.0095(13)
C11A 0.0339(14) 0.0438(15) 0.0426(15) 0.0116(12) 0.0066(12) 0.0104(13)
C11B 0.0253(12) 0.0439(15) 0.0504(16) 0.0139(13) 0.0059(12) 0.0105(12)
C11C 0.0332(14) 0.0513(17) 0.0513(16) 0.0240(14) 0.0088(13) 0.0132(13)
O12 0.0618(12) 0.0593(12) 0.0663(13) 0.0205(10) 0.0003(10) 0.0159(10)
O13 0.0678(13) 0.0476(12) 0.1094(16) 0.0086(12) 0.0156(12) 0.0161(11)
O14 0.0364(11) 0.0862(15) 0.0815(14) 0.0190(12) -0.0040(10) 0.0171(11)
O15 0.0984(16) 0.0553(13) 0.0746(14) 0.0176(11) 0.0043(12) 0.0161(12)
C16 0.0522(16) 0.0661(19) 0.0601(18) 0.0248(15) 0.0191(14) 0.0118(15)

loop_
_atom_type_symbol
_atom_type_description
_atom_type_scat_dispersion_real
_atom_type_scat_dispersion_imag
_atom_type_scat_source
C C 0.0033 0.0016 'International Tables Vol C Tables 4.2.6.8 and 6.1.1.4'
H H 0.0000 0.0000 'International Tables Vol C Tables 4.2.6.8 and 6.1.1.4'
O O 0.0106 0.0060 'International Tables Vol C Tables 4.2.6.8 and 6.1.1.4'

loop_
_geom_angle_atom_site_label_1
_geom_angle_atom_site_label_2
_geom_angle_atom_site_label_3
_geom_angle
_geom_angle_site_symmetry_1
_geom_angle_site_symmetry_3
_geom_angle_publ_flag
O12 C1 C2 59.74(14) . . ?
O12 C1 C11B 117.75(18) . . ?
C2 C1 C11B 121.1(2) . . ?
O12 C2 C1 58.08(14) . . ?
O12 C2 C3 113.4(2) . . ?
C1 C2 C3 122.1(2) . . ?
O13 C3 C3A 126.1(2) . . ?
O13 C3 C2 120.4(3) . . ?
C3A C3 C2 113.5(2) . . ?
C4 C3A C11C 106.1(2) . . ?
C4 C3A C3 132.4(2) . . ?
C11C C3A C3 121.1(2) . . ?
O5 C4 C3A 109.6(2) . . ?
C4 O5 C5A 106.98(19) . . ?
C11C C5A O5 109.5(2) . . ?
C11C C5A C6 124.9(2) . . ?
O5 C5A C6 125.3(2) . . ?
O14 C6 C5A 125.4(2) . . ?
O14 C6 C6A 123.0(2) . . ?
C5A C6 C6A 111.5(2) . . ?
C6B C6A C11A 118.2(2) . . ?
C6B C6A C6 119.2(2) . . ?
C11A C6A C6 122.6(2) . . ?
C9A C6B C6A 120.2(2) . . ?
C9A C6B C7 110.9(2) . . ?
C6A C6B C7 129.0(2) . . ?
C6B C7 C8 104.5(2) . . ?
C9 C8 C7 106.1(2) . . ?
O15 C9 C9A 126.3(3) . . ?
O15 C9 C8 126.9(3) . . ?
C9A C9 C8 106.8(2) . . ?
C6B C9A C10 121.7(2) . . ?
C6B C9A C9 110.6(2) . . ?
C10 C9A C9 127.6(2) . . ?
C11 C10 C9A 118.6(2) . . ?
C10 C11 C11A 121.3(2) . . ?
C11 C11A C6A 120.1(2) . . ?
C11 C11A C11B 119.6(2) . . ?
C6A C11A C11B 120.1(2) . . ?
C11C C11B C1 107.60(18) . . ?
C11C C11B C11A 108.68(18) . . ?
C1 C11B C11A 116.05(18) . . ?
C11C C11B C16 110.22(18) . . ?
C1 C11B C16 105.88(17) . . ?
C11A C11B C16 108.34(18) . . ?
C5A C11C C3A 107.8(2) . . ?
C5A C11C C11B 124.7(2) . . ?
C3A C11C C11B 127.5(2) . . ?
C1 O12 C2 62.18(14) . . ?

loop_
_geom_bond_atom_site_label_1
_geom_bond_atom_site_label_2
_geom_bond_distance
_geom_bond_site_symmetry_2
_geom_bond_publ_flag
C1 O12 1.429(3) . ?
C1 C2 1.489(3) . ?
C1 C11B 1.509(3) . ?
C2 O12 1.454(3) . ?
C2 C3 1.499(3) . ?
C3 O13 1.223(3) . ?
C3 C3A 1.438(3) . ?
C3A C4 1.375(3) . ?
C3A C11C 1.417(3) . ?
C4 O5 1.356(3) . ?
O5 C5A 1.391(3) . ?
C5A C11C 1.333(3) . ?
C5A C6 1.422(3) . ?
C6 O14 1.220(2) . ?
C6 C6A 1.518(3) . ?
C6A C6B 1.404(3) . ?
C6A C11A 1.408(3) . ?
C6B C9A 1.382(3) . ?
C6B C7 1.513(3) . ?
C7 C8 1.543(3) . ?
C8 C9 1.514(3) . ?
C9 O15 1.207(3) . ?
C9 C9A 1.480(3) . ?
C9A C10 1.383(3) . ?
C10 C11 1.380(3) . ?
C11 C11A 1.391(3) . ?
C11A C11B 1.526(3) . ?
C11B C11C 1.482(3) . ?
C11B C16 1.551(3) . ?
